data_4085204
loop_
_publ_author_name
'Matson, Ellen M.'
'Espinosa Martinez, Gabriel'
'Ibrahim, Abdulrahman D.'
'Jackson, Bailey J.'
'Bertke, Jeffrey A.'
'Fout, Alison R.'

_publ_contact_author
; 
Alison R. Fout 
University of Illinois 
A406 CLSL, Box 54-6 
600 South Mathews Avenue 
Urbana, Illinois  61801 
USA 
;
_publ_section_title
;
 Nickel(II) Pincer Carbene Complexes: Oxidative Addition of an Aryl C--H
 Bond to Form a Ni(II) Hydride
;
_journal_issue 2
_journal_name_full Organometallics
_journal_page_first 399
_journal_paper_doi 10.1021/om5007177
_journal_volume 34
_journal_year 2015
_chemical_formula_moiety 'C48 H56 N4 Ni Si, O C4 H10'
_chemical_formula_sum 'C52 H66 N4 Ni O Si'
_chemical_formula_weight 849.88
_chemical_name_systematic
; 
? 
;
_space_group_crystal_system triclinic
_space_group_IT_number 2
_space_group_name_Hall '-P 1'
_space_group_name_H-M_alt 'P -1'
_symmetry_space_group_name_Hall '-P 1'
_symmetry_space_group_name_H-M 'P -1'
_atom_sites_solution_hydrogens geom
_audit_creation_method SHELXL-2014
_audit_update_record
; 
? 
;
_cell_angle_alpha 106.393(6)
_cell_angle_beta 110.407(6)
_cell_angle_gamma 93.967(7)
_cell_formula_units_Z 4
_cell_length_a 15.1590(17)
_cell_length_b 18.643(2)
_cell_length_c 18.882(2)
_cell_measurement_reflns_used 7755
_cell_measurement_temperature 173(2)
_cell_measurement_theta_max 18.88
_cell_measurement_theta_min 2.23
_cell_volume 4713.9(9)
_computing_cell_refinement 'SAINT V8.34A (Bruker, 2005)'
_computing_data_collection 'APEX2 V2013.10-0 (Bruker, 2013)'
_computing_data_reduction
; 
SAINT V8.34A, XPREP v2013/3, SADABS V2012/1, TWINABS V2012/1 
(Bruker, 2012 & 2013) 
;
_computing_molecular_graphics
; 
SHELXTL v2013-4 (Bruker, 2013), CrystalMaker v2.7.3 (CrystalMaker, 1994) 
;
_computing_publication_material 'XCIF V2013-1 (Bruker, 2013)'
_computing_structure_refinement 'SHELX-2013-4 (Sheldrick, 2013)'
_computing_structure_solution 'SHELX-2013-4 (Sheldrick, 2013)'
_diffrn_ambient_temperature 173(2)
_diffrn_measured_fraction_theta_full 1.000
_diffrn_measured_fraction_theta_max 0.985
_diffrn_measurement_device 'Bruker Kappa/ApexII CCD'
_diffrn_measurement_method 'profile data from \f and \w scans'
_diffrn_radiation_monochromator graphite
_diffrn_radiation_source 'fine-focus sealed tube'
_diffrn_radiation_type MoK\a
_diffrn_radiation_wavelength 0.71073
_diffrn_radiation_wavelength_id cm19ksa-sr
_diffrn_reflns_av_R_equivalents 0.1842
_diffrn_reflns_av_unetI/netI 0.1064
_diffrn_reflns_Laue_measured_fraction_full 1.000
_diffrn_reflns_Laue_measured_fraction_max 0.985
_diffrn_reflns_limit_h_max 18
_diffrn_reflns_limit_h_min -18
_diffrn_reflns_limit_k_max 22
_diffrn_reflns_limit_k_min -22
_diffrn_reflns_limit_l_max 22
_diffrn_reflns_limit_l_min -22
_diffrn_reflns_number 184757
_diffrn_reflns_point_group_measured_fraction_full 1.000
_diffrn_reflns_point_group_measured_fraction_max 0.985
_diffrn_reflns_theta_full 25.242
_diffrn_reflns_theta_max 25.656
_diffrn_reflns_theta_min 1.379
_exptl_absorpt_coefficient_mu 0.478
_exptl_absorpt_correction_T_max 0.95961
_exptl_absorpt_correction_T_min 0.91393
_exptl_absorpt_correction_type integration
_exptl_absorpt_process_details 'SHELXTL/SADABS v2012/1 (Bruker, 2012)'
_exptl_crystal_colour red
_exptl_crystal_density_diffrn 1.198
_exptl_crystal_density_method 'not measured'
_exptl_crystal_description Prism
_exptl_crystal_F_000 1824
_exptl_crystal_id cm19ksa-sr
_exptl_crystal_preparation
; 
The data crystal was mounted using oil (Parantone-N, Exxon) to a 
0.3 mm cryo-loop (Hampton Research) with the (3 3 -4) scattering 
planes roughly normal to the spindle axis. 
;
_exptl_crystal_size_max 0.282
_exptl_crystal_size_mid 0.181
_exptl_crystal_size_min 0.134
_platon_squeeze_details
; 
One diethylether molecule per asymmetric unit was squeezed out of the 
model.  The number of electrons squeezed from the model is consistant 
with this. 
;
_refine_diff_density_max 0.314
_refine_diff_density_min -0.500
_refine_diff_density_rms 0.068
_refine_ls_extinction_method none
_refine_ls_goodness_of_fit_ref 0.992
_refine_ls_hydrogen_treatment constr
_refine_ls_matrix_type full
_refine_ls_number_parameters 1090
_refine_ls_number_reflns 17580
_refine_ls_number_restraints 228
_refine_ls_restrained_S_all 0.990
_refine_ls_R_factor_all 0.1088
_refine_ls_R_factor_gt 0.0610
_refine_ls_shift/su_max 0.000
_refine_ls_shift/su_mean 0.000
_refine_ls_structure_factor_coef Fsqd
_refine_ls_weighting_details 'w=1/[\s^2^(Fo^2^)+(0.0600P)^2^] where P=(Fo^2^+2Fc^2^)/3'
_refine_ls_weighting_scheme calc
_refine_ls_wR_factor_gt 0.1291
_refine_ls_wR_factor_ref 0.1467
_reflns_Friedel_coverage 0.000
_reflns_number_gt 11174
_reflns_number_total 17580
_reflns_threshold_expression 'I > 2\s(I)'
_cod_data_source_file om5007177_si_002.cif
_cod_data_source_block cm19ksa-sr_3
_cod_depositor_comments 'Adding full bibliography for 4085202--4085205.cif.'
_cod_original_cell_volume 4714.0(9)
_cod_database_code 4085204
_shelx_space_group_comment
; 
The symmetry employed for this shelxl refinement is uniquely defined 
by the following loop, which should always be used as a source of 
symmetry information in preference to the above space-group names. 
They are only intended as comments. 
;
_shelx_estimated_absorpt_t_min 0.877
_shelx_estimated_absorpt_t_max 0.939
_shelxl_version_number 2014-3

loop_
_space_group_symop_operation_xyz
'x, y, z'
'-x, -y, -z'

loop_
_atom_site_label
_atom_site_type_symbol
_atom_site_fract_x
_atom_site_fract_y
_atom_site_fract_z
_atom_site_U_iso_or_equiv
_atom_site_adp_type
_atom_site_occupancy
_atom_site_site_symmetry_order
_atom_site_calc_flag
_atom_site_refinement_flags_posn
_atom_site_refinement_flags_adp
_atom_site_refinement_flags_occupancy
_atom_site_disorder_assembly
_atom_site_disorder_group
Ni1 Ni 0.26451(3) 0.21105(2) 0.27221(2) 0.02934(13) Uani 1 1 d . . . . .
C45 C 0.2218(3) 0.10663(19) 0.1991(2) 0.0377(9) Uani 1 1 d . . . . .
H45A H 0.1536 0.0977 0.1634 0.045 Uiso 1 1 calc R U . . .
H45B H 0.2607 0.0949 0.1660 0.045 Uiso 1 1 calc R U . . .
Si1 Si 0.23979(7) 0.04859(6) 0.26581(7) 0.0419(3) Uani 1 1 d D . . . .
C46 C 0.3610(5) 0.0797(8) 0.3487(7) 0.047(2) Uani 0.79(4) 1 d D U P A 1
H46A H 0.3707 0.0439 0.3789 0.070 Uiso 0.79(4) 1 calc R U P A 1
H46B H 0.3656 0.1307 0.3844 0.070 Uiso 0.79(4) 1 calc R U P A 1
H46C H 0.4102 0.0807 0.3262 0.070 Uiso 0.79(4) 1 calc R U P A 1
C47 C 0.1543(9) 0.0544(9) 0.3175(8) 0.060(3) Uani 0.79(4) 1 d D U P A 1
H47A H 0.1692 0.0236 0.3530 0.090 Uiso 0.79(4) 1 calc R U P A 1
H47B H 0.0887 0.0351 0.2776 0.090 Uiso 0.79(4) 1 calc R U P A 1
H47C H 0.1600 0.1075 0.3489 0.090 Uiso 0.79(4) 1 calc R U P A 1
C48 C 0.2254(11) -0.0550(4) 0.2112(9) 0.067(3) Uani 0.79(4) 1 d D U P A 1
H48A H 0.2470 -0.0821 0.2499 0.100 Uiso 0.79(4) 1 calc R U P A 1
H48B H 0.2638 -0.0615 0.1783 0.100 Uiso 0.79(4) 1 calc R U P A 1
H48C H 0.1577 -0.0757 0.1768 0.100 Uiso 0.79(4) 1 calc R U P A 1
C46B C 0.3678(13) 0.065(3) 0.335(3) 0.055(9) Uani 0.21(4) 1 d D U P A 2
H46D H 0.3822 0.0172 0.3457 0.082 Uiso 0.21(4) 1 calc R U P A 2
H46E H 0.3786 0.1043 0.3858 0.082 Uiso 0.21(4) 1 calc R U P A 2
H46F H 0.4096 0.0804 0.3108 0.082 Uiso 0.21(4) 1 calc R U P A 2
C47B C 0.169(3) 0.057(4) 0.330(3) 0.055(9) Uani 0.21(4) 1 d D U P A 2
H47D H 0.1270 0.0086 0.3152 0.082 Uiso 0.21(4) 1 calc R U P A 2
H47E H 0.1298 0.0966 0.3232 0.082 Uiso 0.21(4) 1 calc R U P A 2
H47F H 0.2126 0.0718 0.3865 0.082 Uiso 0.21(4) 1 calc R U P A 2
C48B C 0.208(4) -0.0534(11) 0.201(3) 0.048(8) Uani 0.21(4) 1 d D U P A 2
H48D H 0.2170 -0.0862 0.2344 0.073 Uiso 0.21(4) 1 calc R U P A 2
H48E H 0.2491 -0.0628 0.1705 0.073 Uiso 0.21(4) 1 calc R U P A 2
H48F H 0.1407 -0.0648 0.1638 0.073 Uiso 0.21(4) 1 calc R U P A 2
N1 N 0.05467(18) 0.21182(16) 0.24958(15) 0.0301(7) Uani 1 1 d . . . . .
N2 N 0.16514(18) 0.26043(15) 0.36952(15) 0.0278(6) Uani 1 1 d . . . . .
N3 N 0.45524(18) 0.28546(15) 0.35323(16) 0.0290(6) Uani 1 1 d . . . . .
N4 N 0.44579(19) 0.22419(15) 0.23429(16) 0.0283(6) Uani 1 1 d . . . . .
C1 C 0.1519(2) 0.22441(18) 0.29083(19) 0.0285(8) Uani 1 1 d . . . . .
C2 C 0.0088(2) 0.2398(2) 0.30225(19) 0.0325(8) Uani 1 1 d . . . . .
C3 C -0.0856(3) 0.2424(2) 0.2880(2) 0.0441(10) Uani 1 1 d . . . . .
H3A H -0.1335 0.2226 0.2354 0.053 Uiso 1 1 calc R U . . .
C4 C -0.1081(3) 0.2747(2) 0.3527(2) 0.0482(10) Uani 1 1 d . . . . .
H4A H -0.1732 0.2763 0.3450 0.058 Uiso 1 1 calc R U . . .
C5 C -0.0381(3) 0.3050(2) 0.4290(2) 0.0437(10) Uani 1 1 d . . . . .
H5A H -0.0563 0.3273 0.4724 0.052 Uiso 1 1 calc R U . . .
C6 C 0.0568(2) 0.30366(19) 0.4437(2) 0.0335(8) Uani 1 1 d . . . . .
H6A H 0.1048 0.3250 0.4962 0.040 Uiso 1 1 calc R U . . .
C7 C 0.0795(2) 0.26954(19) 0.37828(19) 0.0286(8) Uani 1 1 d . . . . .
C8 C 0.2621(2) 0.29513(18) 0.41879(19) 0.0284(8) Uani 1 1 d . . . . .
C9 C 0.3010(2) 0.33395(19) 0.5002(2) 0.0323(8) Uani 1 1 d . . . . .
H9A H 0.2630 0.3405 0.5314 0.039 Uiso 1 1 calc R U . . .
C10 C 0.3988(3) 0.3629(2) 0.5338(2) 0.0400(9) Uani 1 1 d . . . . .
H10A H 0.4272 0.3918 0.5891 0.048 Uiso 1 1 calc R U . . .
C11 C 0.4564(2) 0.3515(2) 0.4904(2) 0.0371(9) Uani 1 1 d . . . . .
H11A H 0.5234 0.3710 0.5150 0.044 Uiso 1 1 calc R U . . .
C12 C 0.4130(2) 0.31092(19) 0.4102(2) 0.0295(8) Uani 1 1 d . . . . .
C13 C 0.3156(2) 0.28508(18) 0.37276(19) 0.0270(8) Uani 1 1 d . . . . .
C14 C 0.5420(2) 0.31058(18) 0.3505(2) 0.0277(8) Uani 1 1 d . . . . .
C15 C 0.6210(2) 0.3645(2) 0.4052(2) 0.0345(8) Uani 1 1 d . . . . .
H15A H 0.6269 0.3890 0.4585 0.041 Uiso 1 1 calc R U . . .
C16 C 0.6912(3) 0.3812(2) 0.3785(2) 0.0407(9) Uani 1 1 d . . . . .
H16A H 0.7473 0.4177 0.4144 0.049 Uiso 1 1 calc R U . . .
C17 C 0.6818(3) 0.3457(2) 0.2998(2) 0.0380(9) Uani 1 1 d . . . . .
H17A H 0.7304 0.3600 0.2828 0.046 Uiso 1 1 calc R U . . .
C18 C 0.6039(2) 0.29051(19) 0.2463(2) 0.0354(9) Uani 1 1 d . . . . .
H18A H 0.5978 0.2657 0.1930 0.043 Uiso 1 1 calc R U . . .
C19 C 0.5347(2) 0.27301(18) 0.2740(2) 0.0296(8) Uani 1 1 d . . . . .
C20 C 0.3935(2) 0.23326(19) 0.2811(2) 0.0297(8) Uani 1 1 d . . . . .
C21 C 0.0086(2) 0.1994(2) 0.16567(19) 0.0314(8) Uani 1 1 d . . . . .
C22 C 0.0145(2) 0.2632(2) 0.1413(2) 0.0327(8) Uani 1 1 d . . . . .
C23 C -0.0310(3) 0.2520(2) 0.0600(2) 0.0389(9) Uani 1 1 d . . . . .
H23A H -0.0273 0.2938 0.0411 0.047 Uiso 1 1 calc R U . . .
C24 C -0.0808(3) 0.1824(2) 0.0071(2) 0.0387(9) Uani 1 1 d . . . . .
H24A H -0.1103 0.1761 -0.0483 0.046 Uiso 1 1 calc R U . . .
C25 C -0.0887(2) 0.1211(2) 0.0331(2) 0.0381(9) Uani 1 1 d . . . . .
H25A H -0.1256 0.0734 -0.0043 0.046 Uiso 1 1 calc R U . . .
C26 C -0.0434(2) 0.1280(2) 0.1131(2) 0.0344(8) Uani 1 1 d . . . . .
C27 C 0.0637(3) 0.3427(2) 0.1984(2) 0.0420(9) Uani 1 1 d . . . . .
H27A H 0.0879 0.3398 0.2538 0.050 Uiso 1 1 calc R U . . .
C28 C 0.1490(3) 0.3732(2) 0.1842(3) 0.0614(12) Uani 1 1 d . . . . .
H28A H 0.1785 0.4244 0.2225 0.092 Uiso 1 1 calc R U . . .
H28B H 0.1279 0.3753 0.1296 0.092 Uiso 1 1 calc R U . . .
H28C H 0.1960 0.3395 0.1912 0.092 Uiso 1 1 calc R U . . .
C29 C -0.0072(3) 0.3970(2) 0.1943(3) 0.0672(13) Uani 1 1 d . . . . .
H29A H -0.0590 0.3784 0.2081 0.101 Uiso 1 1 calc R U . . .
H29B H -0.0340 0.3998 0.1400 0.101 Uiso 1 1 calc R U . . .
H29C H 0.0258 0.4477 0.2323 0.101 Uiso 1 1 calc R U . . .
C30 C -0.0548(3) 0.0607(2) 0.1409(2) 0.0439(10) Uani 1 1 d . . . . .
H30A H -0.0049 0.0727 0.1960 0.053 Uiso 1 1 calc R U . . .
C31 C -0.1522(3) 0.0470(3) 0.1457(3) 0.0744(15) Uani 1 1 d . . . . .
H31A H -0.1563 0.0047 0.1662 0.112 Uiso 1 1 calc R U . . .
H31B H -0.2026 0.0345 0.0923 0.112 Uiso 1 1 calc R U . . .
H31C H -0.1606 0.0930 0.1817 0.112 Uiso 1 1 calc R U . . .
C32 C -0.0401(3) -0.0116(2) 0.0881(3) 0.0578(12) Uani 1 1 d . . . . .
H32A H -0.0387 -0.0515 0.1127 0.087 Uiso 1 1 calc R U . . .
H32B H 0.0208 -0.0018 0.0820 0.087 Uiso 1 1 calc R U . . .
H32C H -0.0928 -0.0282 0.0355 0.087 Uiso 1 1 calc R U . . .
C33 C 0.4210(2) 0.16833(19) 0.1559(2) 0.0325(8) Uani 1 1 d . . . . .
C34 C 0.3594(2) 0.1820(2) 0.0894(2) 0.0381(9) Uani 1 1 d . . . . .
C35 C 0.3426(3) 0.1301(2) 0.0154(2) 0.0512(11) Uani 1 1 d . . . . .
H35A H 0.3002 0.1375 -0.0316 0.061 Uiso 1 1 calc R U . . .
C36 C 0.3865(3) 0.0679(2) 0.0090(3) 0.0562(12) Uani 1 1 d . . . . .
H36A H 0.3749 0.0331 -0.0423 0.067 Uiso 1 1 calc R U . . .
C37 C 0.4464(3) 0.0556(2) 0.0757(3) 0.0510(11) Uani 1 1 d . . . . .
H37A H 0.4758 0.0121 0.0701 0.061 Uiso 1 1 calc R U . . .
C38 C 0.4653(3) 0.1055(2) 0.1516(2) 0.0384(9) Uani 1 1 d . . . . .
C39 C 0.3110(3) 0.2497(2) 0.0939(2) 0.0505(11) Uani 1 1 d D . . . .
H39 H 0.3137 0.2701 0.1497 0.061 Uiso 1 1 calc R U . B 1
C40 C 0.367(2) 0.3122(13) 0.080(2) 0.089(6) Uani 0.57(6) 1 d D U P C 1
H40A H 0.3420 0.3591 0.0922 0.133 Uiso 0.57(6) 1 calc R U P C 1
H40B H 0.3616 0.2961 0.0246 0.133 Uiso 0.57(6) 1 calc R U P C 1
H40C H 0.4351 0.3214 0.1158 0.133 Uiso 0.57(6) 1 calc R U P C 1
C41 C 0.2049(7) 0.2279(16) 0.0379(18) 0.069(6) Uani 0.57(6) 1 d D U P C 1
H41A H 0.1723 0.2701 0.0519 0.103 Uiso 0.57(6) 1 calc R U P C 1
H41B H 0.1753 0.1826 0.0437 0.103 Uiso 0.57(6) 1 calc R U P C 1
H41C H 0.1993 0.2171 -0.0175 0.103 Uiso 0.57(6) 1 calc R U P C 1
C40B C 0.347(2) 0.3044(15) 0.0588(18) 0.050(5) Uani 0.43(6) 1 d D U P C 2
H40D H 0.3119 0.3465 0.0605 0.075 Uiso 0.43(6) 1 calc R U P C 2
H40E H 0.3374 0.2772 0.0032 0.075 Uiso 0.43(6) 1 calc R U P C 2
H40F H 0.4157 0.3245 0.0901 0.075 Uiso 0.43(6) 1 calc R U P C 2
C41B C 0.2020(6) 0.2243(17) 0.052(2) 0.054(5) Uani 0.43(6) 1 d D U P C 2
H41D H 0.1722 0.2686 0.0479 0.080 Uiso 0.43(6) 1 calc R U P C 2
H41E H 0.1785 0.2003 0.0841 0.080 Uiso 0.43(6) 1 calc R U P C 2
H41F H 0.1857 0.1876 -0.0010 0.080 Uiso 0.43(6) 1 calc R U P C 2
C42 C 0.5318(3) 0.0888(2) 0.2230(2) 0.0443(10) Uani 1 1 d . . . . .
H42A H 0.5295 0.1257 0.2721 0.053 Uiso 1 1 calc R U . . .
C43 C 0.6359(3) 0.0990(2) 0.2294(3) 0.0560(11) Uani 1 1 d . . . . .
H43A H 0.6766 0.0874 0.2763 0.084 Uiso 1 1 calc R U . . .
H43B H 0.6577 0.1517 0.2347 0.084 Uiso 1 1 calc R U . . .
H43C H 0.6398 0.0645 0.1811 0.084 Uiso 1 1 calc R U . . .
C44 C 0.5004(4) 0.0087(2) 0.2218(3) 0.0732(14) Uani 1 1 d . . . . .
H44A H 0.5410 0.0016 0.2716 0.110 Uiso 1 1 calc R U . . .
H44B H 0.5066 -0.0288 0.1763 0.110 Uiso 1 1 calc R U . . .
H44C H 0.4335 0.0019 0.2165 0.110 Uiso 1 1 calc R U . . .
Ni2 Ni 0.16969(3) 0.67453(2) 0.34339(3) 0.02943(13) Uani 1 1 d . . . . .
C94 C 0.2096(2) 0.78304(18) 0.3629(2) 0.0335(8) Uani 1 1 d . . . . .
H94A H 0.2530 0.7901 0.3355 0.040 Uiso 1 1 calc R U . . .
H94B H 0.1532 0.8063 0.3430 0.040 Uiso 1 1 calc R U . . .
Si2 Si 0.27208(8) 0.82676(6) 0.47189(7) 0.0475(3) Uani 1 1 d . . . . .
C95 C 0.2115(3) 0.7857(3) 0.5264(2) 0.0640(13) Uani 1 1 d . U . . .
H95A H 0.2352 0.8184 0.5824 0.096 Uiso 1 1 calc R U . . .
H95B H 0.2254 0.7347 0.5238 0.096 Uiso 1 1 calc R U . . .
H95C H 0.1422 0.7825 0.5015 0.096 Uiso 1 1 calc R U . . .
C96 C 0.2787(4) 0.9326(3) 0.5054(3) 0.0916(18) Uani 1 1 d . U . . .
H96A H 0.3082 0.9531 0.5639 0.137 Uiso 1 1 calc R U . . .
H96B H 0.2139 0.9438 0.4869 0.137 Uiso 1 1 calc R U . . .
H96C H 0.3173 0.9560 0.4828 0.137 Uiso 1 1 calc R U . . .
C97 C 0.3965(3) 0.8094(3) 0.5116(3) 0.0712(14) Uani 1 1 d . U . . .
H97A H 0.4202 0.8244 0.5700 0.107 Uiso 1 1 calc R U . . .
H97B H 0.4379 0.8395 0.4963 0.107 Uiso 1 1 calc R U . . .
H97C H 0.3970 0.7552 0.4893 0.107 Uiso 1 1 calc R U . . .
N5 N -0.03404(19) 0.70477(15) 0.32934(15) 0.0288(6) Uani 1 1 d . . . . .
N6 N 0.01293(19) 0.60913(15) 0.36585(16) 0.0298(7) Uani 1 1 d . . . . .
N7 N 0.29880(18) 0.57422(15) 0.34947(16) 0.0290(6) Uani 1 1 d . . . . .
N8 N 0.33057(19) 0.64297(15) 0.28324(16) 0.0305(7) Uani 1 1 d . . . . .
C50 C 0.0450(2) 0.67184(18) 0.34937(19) 0.0293(8) Uani 1 1 d . . . . .
C51 C -0.1145(2) 0.66061(18) 0.32675(19) 0.0297(8) Uani 1 1 d . . . . .
C52 C -0.2091(2) 0.6684(2) 0.3029(2) 0.0348(8) Uani 1 1 d . . . . .
H52A H -0.2301 0.7091 0.2846 0.042 Uiso 1 1 calc R U . . .
C53 C -0.2719(3) 0.6135(2) 0.3071(2) 0.0417(9) Uani 1 1 d . . . . .
H53A H -0.3378 0.6167 0.2915 0.050 Uiso 1 1 calc R U . . .
C54 C -0.2410(3) 0.5542(2) 0.3334(2) 0.0415(9) Uani 1 1 d . . . . .
H54A H -0.2861 0.5184 0.3363 0.050 Uiso 1 1 calc R U . . .
C55 C -0.1469(3) 0.54538(19) 0.3554(2) 0.0358(9) Uani 1 1 d . . . . .
H55A H -0.1262 0.5041 0.3727 0.043 Uiso 1 1 calc R U . . .
C56 C -0.0838(2) 0.60029(19) 0.35102(19) 0.0306(8) Uani 1 1 d . . . . .
C57 C 0.0815(2) 0.56160(18) 0.38297(19) 0.0293(8) Uani 1 1 d . . . . .
C58 C 0.0791(3) 0.50425(18) 0.4149(2) 0.0331(8) Uani 1 1 d . . . . .
H58A H 0.0266 0.4900 0.4277 0.040 Uiso 1 1 calc R U . . .
C59 C 0.1576(3) 0.4682(2) 0.4275(2) 0.0375(9) Uani 1 1 d . . . . .
H59A H 0.1586 0.4288 0.4504 0.045 Uiso 1 1 calc R U . . .
C60 C 0.2348(2) 0.48673(19) 0.4082(2) 0.0344(8) Uani 1 1 d . . . . .
H60A H 0.2875 0.4609 0.4171 0.041 Uiso 1 1 calc R U . . .
C61 C 0.2311(2) 0.54440(18) 0.37567(19) 0.0287(8) Uani 1 1 d . . . . .
C62 C 0.1560(2) 0.58272(18) 0.3621(2) 0.0289(8) Uani 1 1 d . . . . .
C63 C 0.3639(2) 0.54192(19) 0.32123(19) 0.0304(8) Uani 1 1 d . . . . .
C64 C 0.4042(2) 0.4774(2) 0.3243(2) 0.0389(9) Uani 1 1 d . . . . .
H64A H 0.3919 0.4472 0.3540 0.047 Uiso 1 1 calc R U . . .
C65 C 0.4626(3) 0.4593(2) 0.2826(2) 0.0455(10) Uani 1 1 d . . . . .
H65A H 0.4906 0.4153 0.2834 0.055 Uiso 1 1 calc R U . . .
C66 C 0.4816(3) 0.5033(2) 0.2396(2) 0.0432(10) Uani 1 1 d . . . . .
H66A H 0.5221 0.4887 0.2114 0.052 Uiso 1 1 calc R U . . .
C67 C 0.4431(2) 0.5675(2) 0.2370(2) 0.0374(9) Uani 1 1 d . . . . .
H67A H 0.4561 0.5979 0.2076 0.045 Uiso 1 1 calc R U . . .
C68 C 0.3851(2) 0.58577(19) 0.2786(2) 0.0342(8) Uani 1 1 d . . . . .
C69 C 0.2746(2) 0.63565(19) 0.3244(2) 0.0302(8) Uani 1 1 d . . . . .
C70 C -0.0383(2) 0.77860(19) 0.3199(2) 0.0347(9) Uani 1 1 d . . . . .
C71 C -0.0329(2) 0.7894(2) 0.2520(2) 0.0406(9) Uani 1 1 d . . . . .
C72 C -0.0381(3) 0.8624(3) 0.2460(3) 0.0573(12) Uani 1 1 d . . . . .
H72A H -0.0324 0.8728 0.2011 0.069 Uiso 1 1 calc R U . . .
C73 C -0.0512(3) 0.9194(3) 0.3042(3) 0.0675(14) Uani 1 1 d . . . . .
H73A H -0.0540 0.9686 0.2992 0.081 Uiso 1 1 calc R U . . .
C74 C -0.0603(3) 0.9061(2) 0.3685(3) 0.0595(12) Uani 1 1 d . . . . .
H74A H -0.0723 0.9454 0.4068 0.071 Uiso 1 1 calc R U . . .
C75 C -0.0524(3) 0.8358(2) 0.3792(2) 0.0438(10) Uani 1 1 d . . . . .
C76 C -0.0227(3) 0.7261(2) 0.1880(2) 0.0486(11) Uani 1 1 d D . . . .
H76A H 0.0198 0.6945 0.2141 0.058 Uiso 1 1 calc R U . D 1
C77 C -0.1230(8) 0.6762(9) 0.1369(8) 0.067(3) Uani 0.76(4) 1 d D U P E 1
H77A H -0.1180 0.6316 0.0970 0.101 Uiso 0.76(4) 1 calc R U P E 1
H77B H -0.1655 0.7058 0.1098 0.101 Uiso 0.76(4) 1 calc R U P E 1
H77C H -0.1492 0.6595 0.1716 0.101 Uiso 0.76(4) 1 calc R U P E 1
C78 C 0.0254(7) 0.7583(9) 0.1407(8) 0.046(2) Uani 0.76(4) 1 d D U P E 1
H78A H 0.0334 0.7162 0.1000 0.069 Uiso 0.76(4) 1 calc R U P E 1
H78B H 0.0882 0.7894 0.1774 0.069 Uiso 0.76(4) 1 calc R U P E 1
H78C H -0.0150 0.7897 0.1148 0.069 Uiso 0.76(4) 1 calc R U P E 1
C77B C -0.109(3) 0.665(3) 0.124(2) 0.061(8) Uani 0.24(4) 1 d D U P E 2
H77D H -0.0906 0.6367 0.0805 0.092 Uiso 0.24(4) 1 calc R U P E 2
H77E H -0.1621 0.6902 0.1018 0.092 Uiso 0.24(4) 1 calc R U P E 2
H77F H -0.1294 0.6304 0.1477 0.092 Uiso 0.24(4) 1 calc R U P E 2
C78B C 0.016(3) 0.726(3) 0.1224(18) 0.056(7) Uani 0.24(4) 1 d D U P E 2
H78D H 0.0043 0.6739 0.0862 0.085 Uiso 0.24(4) 1 calc R U P E 2
H78E H 0.0852 0.7462 0.1474 0.085 Uiso 0.24(4) 1 calc R U P E 2
H78F H -0.0163 0.7580 0.0921 0.085 Uiso 0.24(4) 1 calc R U P E 2
C79 C -0.0601(3) 0.8274(2) 0.4547(2) 0.0508(11) Uani 1 1 d . . . . .
H79A H -0.0470 0.7759 0.4565 0.061 Uiso 1 1 calc R U . . .
C80 C -0.1609(3) 0.8316(3) 0.4543(3) 0.0682(13) Uani 1 1 d . . . . .
H80A H -0.2078 0.7921 0.4069 0.102 Uiso 1 1 calc R U . . .
H80B H -0.1755 0.8817 0.4532 0.102 Uiso 1 1 calc R U . . .
H80C H -0.1639 0.8236 0.5026 0.102 Uiso 1 1 calc R U . . .
C81 C 0.0127(4) 0.8859(3) 0.5302(3) 0.0787(15) Uani 1 1 d . . . . .
H81A H 0.0180 0.8697 0.5763 0.118 Uiso 1 1 calc R U . . .
H81B H -0.0080 0.9352 0.5373 0.118 Uiso 1 1 calc R U . . .
H81C H 0.0752 0.8906 0.5257 0.118 Uiso 1 1 calc R U . . .
C82 C 0.3164(2) 0.6849(2) 0.2279(2) 0.0354(9) Uani 1 1 d . . . . .
C83 C 0.3721(3) 0.7564(2) 0.2519(2) 0.0408(9) Uani 1 1 d . . . . .
C84 C 0.3565(3) 0.7924(2) 0.1941(3) 0.0538(12) Uani 1 1 d . . . . .
H84A H 0.3923 0.8416 0.2076 0.065 Uiso 1 1 calc R U . . .
C85 C 0.2897(3) 0.7573(3) 0.1180(3) 0.0609(13) Uani 1 1 d . . . . .
H85A H 0.2791 0.7830 0.0798 0.073 Uiso 1 1 calc R U . . .
C86 C 0.2385(3) 0.6862(3) 0.0960(3) 0.0572(12) Uani 1 1 d . . . . .
H86A H 0.1940 0.6628 0.0424 0.069 Uiso 1 1 calc R U . . .
C87 C 0.2499(3) 0.6472(2) 0.1504(2) 0.0418(9) Uani 1 1 d . . . . .
C88 C 0.4469(3) 0.7932(2) 0.3347(3) 0.0476(10) Uani 1 1 d . . . . .
H88A H 0.4273 0.7717 0.3711 0.057 Uiso 1 1 calc R U . . .
C89 C 0.5446(3) 0.7729(3) 0.3399(3) 0.0750(14) Uani 1 1 d . . . . .
H89A H 0.5913 0.7959 0.3950 0.112 Uiso 1 1 calc R U . . .
H89B H 0.5659 0.7923 0.3043 0.112 Uiso 1 1 calc R U . . .
H89C H 0.5392 0.7174 0.3238 0.112 Uiso 1 1 calc R U . . .
C90 C 0.4561(3) 0.8789(2) 0.3664(3) 0.0682(13) Uani 1 1 d . . . . .
H90A H 0.5039 0.8987 0.4214 0.102 Uiso 1 1 calc R U . . .
H90B H 0.3940 0.8913 0.3657 0.102 Uiso 1 1 calc R U . . .
H90C H 0.4762 0.9021 0.3327 0.102 Uiso 1 1 calc R U . . .
C91 C 0.1963(3) 0.5675(2) 0.1240(2) 0.0548(11) Uani 1 1 d D . . . .
H91A H 0.2226 0.5487 0.1704 0.066 Uiso 1 1 calc R U . F 1
C92 C 0.2149(13) 0.5131(7) 0.0545(8) 0.081(3) Uani 0.79(5) 1 d D U P G 1
H92A H 0.1779 0.4621 0.0392 0.122 Uiso 0.79(5) 1 calc R U P G 1
H92B H 0.2833 0.5111 0.0716 0.122 Uiso 0.79(5) 1 calc R U P G 1
H92C H 0.1953 0.5316 0.0087 0.122 Uiso 0.79(5) 1 calc R U P G 1
C93 C 0.0905(5) 0.5689(12) 0.1098(13) 0.075(4) Uani 0.79(5) 1 d D U P G 1
H93A H 0.0564 0.5171 0.0956 0.113 Uiso 0.79(5) 1 calc R U P G 1
H93B H 0.0619 0.5891 0.0661 0.113 Uiso 0.79(5) 1 calc R U P G 1
H93C H 0.0857 0.6014 0.1586 0.113 Uiso 0.79(5) 1 calc R U P G 1
C92B C 0.186(4) 0.526(3) 0.0378(15) 0.078(9) Uani 0.21(5) 1 d D U P G 2
H92D H 0.1622 0.4714 0.0238 0.117 Uiso 0.21(5) 1 calc R U P G 2
H92E H 0.2484 0.5330 0.0337 0.117 Uiso 0.21(5) 1 calc R U P G 2
H92F H 0.1405 0.5466 0.0010 0.117 Uiso 0.21(5) 1 calc R U P G 2
C93B C 0.0874(11) 0.549(4) 0.100(5) 0.064(9) Uani 0.21(5) 1 d D U P G 2
H93D H 0.0634 0.4954 0.0680 0.095 Uiso 0.21(5) 1 calc R U P G 2
H93E H 0.0567 0.5805 0.0673 0.095 Uiso 0.21(5) 1 calc R U P G 2
H93F H 0.0725 0.5608 0.1476 0.095 Uiso 0.21(5) 1 calc R U P G 2

loop_
_atom_site_aniso_label
_atom_site_aniso_U_11
_atom_site_aniso_U_22
_atom_site_aniso_U_33
_atom_site_aniso_U_23
_atom_site_aniso_U_13
_atom_site_aniso_U_12
Ni1 0.0269(2) 0.0349(3) 0.0232(2) 0.0064(2) 0.0090(2) 0.0035(2)
C45 0.030(2) 0.042(2) 0.036(2) 0.0068(18) 0.0115(17) 0.0047(17)
Si1 0.0352(6) 0.0367(6) 0.0438(7) 0.0086(5) 0.0078(5) 0.0029(5)
C46 0.042(3) 0.043(5) 0.044(4) 0.010(4) 0.007(3) 0.009(3)
C47 0.056(5) 0.068(5) 0.070(5) 0.045(5) 0.025(5) 0.009(5)
C48 0.060(6) 0.046(5) 0.069(6) 0.008(4) 0.004(5) 0.012(4)
C46B 0.054(12) 0.050(14) 0.047(13) 0.006(11) 0.013(10) -0.003(10)
C47B 0.050(13) 0.064(13) 0.056(13) 0.025(11) 0.021(10) 0.020(11)
C48B 0.051(13) 0.029(11) 0.060(13) 0.023(9) 0.007(10) 0.019(9)
N1 0.0239(15) 0.0462(18) 0.0195(15) 0.0110(13) 0.0073(13) 0.0058(13)
N2 0.0273(16) 0.0338(16) 0.0193(15) 0.0064(13) 0.0081(13) 0.0012(13)
N3 0.0228(15) 0.0384(17) 0.0234(16) 0.0073(13) 0.0083(13) 0.0036(13)
N4 0.0263(16) 0.0309(16) 0.0248(16) 0.0052(13) 0.0096(13) 0.0053(13)
C1 0.0260(19) 0.032(2) 0.0237(19) 0.0083(16) 0.0062(15) 0.0019(15)
C2 0.030(2) 0.048(2) 0.0217(19) 0.0124(17) 0.0115(16) 0.0055(17)
C3 0.031(2) 0.069(3) 0.032(2) 0.018(2) 0.0095(18) 0.012(2)
C4 0.033(2) 0.076(3) 0.046(3) 0.024(2) 0.024(2) 0.018(2)
C5 0.041(2) 0.059(3) 0.038(2) 0.014(2) 0.025(2) 0.010(2)
C6 0.035(2) 0.044(2) 0.024(2) 0.0136(17) 0.0125(17) 0.0053(17)
C7 0.0289(19) 0.040(2) 0.0224(19) 0.0142(16) 0.0129(16) 0.0063(16)
C8 0.0284(19) 0.033(2) 0.0226(19) 0.0112(16) 0.0057(16) 0.0094(16)
C9 0.034(2) 0.042(2) 0.024(2) 0.0119(17) 0.0137(17) 0.0092(17)
C10 0.035(2) 0.056(3) 0.0185(19) 0.0066(17) 0.0044(17) -0.0006(19)
C11 0.0263(19) 0.052(2) 0.025(2) 0.0074(18) 0.0052(16) -0.0004(17)
C12 0.030(2) 0.035(2) 0.027(2) 0.0126(16) 0.0119(16) 0.0071(16)
C13 0.0284(19) 0.0284(19) 0.0224(18) 0.0061(15) 0.0090(15) 0.0072(15)
C14 0.0259(19) 0.0297(19) 0.029(2) 0.0136(16) 0.0089(16) 0.0072(15)
C15 0.0268(19) 0.043(2) 0.029(2) 0.0110(17) 0.0058(16) 0.0057(17)
C16 0.030(2) 0.040(2) 0.046(3) 0.0137(19) 0.0092(19) 0.0006(17)
C17 0.032(2) 0.043(2) 0.043(2) 0.0161(19) 0.0170(19) 0.0035(18)
C18 0.036(2) 0.038(2) 0.034(2) 0.0082(17) 0.0176(18) 0.0086(18)
C19 0.0288(19) 0.0283(19) 0.031(2) 0.0105(16) 0.0101(16) 0.0074(16)
C20 0.0299(19) 0.034(2) 0.029(2) 0.0142(16) 0.0115(16) 0.0085(16)
C21 0.0239(18) 0.048(2) 0.0216(19) 0.0096(17) 0.0089(16) 0.0067(17)
C22 0.032(2) 0.038(2) 0.029(2) 0.0125(17) 0.0118(17) 0.0061(16)
C23 0.042(2) 0.044(2) 0.028(2) 0.0125(18) 0.0105(18) 0.0039(19)
C24 0.042(2) 0.050(2) 0.022(2) 0.0110(19) 0.0110(18) 0.0080(19)
C25 0.037(2) 0.040(2) 0.030(2) 0.0095(18) 0.0074(17) 0.0008(18)
C26 0.028(2) 0.046(2) 0.026(2) 0.0081(18) 0.0102(16) 0.0050(17)
C27 0.049(2) 0.043(2) 0.033(2) 0.0103(18) 0.0168(19) 0.0042(19)
C28 0.064(3) 0.048(3) 0.059(3) 0.004(2) 0.024(2) -0.014(2)
C29 0.075(3) 0.056(3) 0.056(3) 0.003(2) 0.019(3) 0.019(3)
C30 0.043(2) 0.048(2) 0.035(2) 0.0206(19) 0.0049(19) -0.0048(19)
C31 0.078(4) 0.073(3) 0.093(4) 0.037(3) 0.050(3) 0.006(3)
C32 0.062(3) 0.045(3) 0.064(3) 0.025(2) 0.016(2) 0.005(2)
C33 0.031(2) 0.036(2) 0.031(2) 0.0056(17) 0.0171(17) 0.0029(17)
C34 0.032(2) 0.049(2) 0.032(2) 0.0090(19) 0.0133(18) 0.0106(18)
C35 0.044(2) 0.066(3) 0.035(2) 0.004(2) 0.014(2) 0.013(2)
C36 0.046(3) 0.064(3) 0.040(3) -0.010(2) 0.018(2) 0.004(2)
C37 0.048(3) 0.046(3) 0.049(3) -0.001(2) 0.020(2) 0.007(2)
C38 0.034(2) 0.040(2) 0.042(2) 0.0089(19) 0.0202(19) 0.0066(18)
C39 0.053(3) 0.062(3) 0.032(2) 0.012(2) 0.012(2) 0.020(2)
C40 0.098(11) 0.074(8) 0.073(12) 0.021(8) 0.013(9) 0.012(7)
C41 0.052(6) 0.096(9) 0.053(10) 0.026(7) 0.011(5) 0.017(6)
C40B 0.048(9) 0.048(8) 0.036(9) 0.011(6) -0.002(7) 0.004(6)
C41B 0.060(8) 0.064(8) 0.041(9) 0.018(6) 0.017(6) 0.044(7)
C42 0.053(3) 0.041(2) 0.043(2) 0.0142(19) 0.021(2) 0.021(2)
C43 0.049(3) 0.066(3) 0.048(3) 0.015(2) 0.013(2) 0.020(2)
C44 0.091(4) 0.061(3) 0.095(4) 0.039(3) 0.053(3) 0.031(3)
Ni2 0.0300(3) 0.0289(3) 0.0291(3) 0.0130(2) 0.0088(2) 0.0023(2)
C94 0.031(2) 0.031(2) 0.040(2) 0.0174(17) 0.0116(17) 0.0043(16)
Si2 0.0494(7) 0.0428(7) 0.0388(7) 0.0084(5) 0.0108(6) -0.0087(5)
C95 0.072(3) 0.069(3) 0.035(3) 0.002(2) 0.018(2) -0.011(2)
C96 0.134(5) 0.052(3) 0.070(4) -0.001(3) 0.038(4) -0.006(3)
C97 0.050(3) 0.100(4) 0.046(3) 0.024(3) 0.000(2) -0.009(3)
N5 0.0317(16) 0.0289(16) 0.0250(16) 0.0103(13) 0.0096(13) 0.0015(13)
N6 0.0313(17) 0.0292(16) 0.0306(17) 0.0134(13) 0.0117(13) 0.0016(13)
N7 0.0261(15) 0.0296(16) 0.0298(17) 0.0115(13) 0.0083(13) 0.0024(13)
N8 0.0284(16) 0.0339(17) 0.0313(17) 0.0167(14) 0.0092(14) 0.0065(13)
C50 0.036(2) 0.0280(19) 0.0225(19) 0.0099(15) 0.0092(16) 0.0036(16)
C51 0.034(2) 0.030(2) 0.0241(19) 0.0061(16) 0.0132(16) -0.0002(16)
C52 0.034(2) 0.033(2) 0.037(2) 0.0088(17) 0.0171(18) 0.0031(17)
C53 0.035(2) 0.048(2) 0.046(2) 0.018(2) 0.0191(19) 0.0078(19)
C54 0.046(2) 0.039(2) 0.046(2) 0.0175(19) 0.024(2) 0.0028(19)
C55 0.041(2) 0.028(2) 0.040(2) 0.0115(17) 0.0182(18) 0.0004(17)
C56 0.035(2) 0.033(2) 0.0255(19) 0.0104(16) 0.0133(16) 0.0039(16)
C57 0.033(2) 0.0279(19) 0.0230(19) 0.0086(15) 0.0062(16) 0.0066(16)
C58 0.039(2) 0.0278(19) 0.034(2) 0.0124(17) 0.0149(17) 0.0014(17)
C59 0.050(2) 0.032(2) 0.034(2) 0.0168(17) 0.0148(19) 0.0047(18)
C60 0.036(2) 0.037(2) 0.030(2) 0.0159(17) 0.0093(17) 0.0080(17)
C61 0.0295(19) 0.0279(19) 0.0224(19) 0.0078(15) 0.0045(15) -0.0024(16)
C62 0.0302(19) 0.0266(19) 0.029(2) 0.0100(16) 0.0106(16) 0.0027(15)
C63 0.0280(19) 0.029(2) 0.0261(19) 0.0091(16) 0.0018(16) 0.0020(16)
C64 0.037(2) 0.039(2) 0.040(2) 0.0186(18) 0.0093(19) 0.0059(18)
C65 0.048(2) 0.042(2) 0.047(3) 0.017(2) 0.015(2) 0.0137(19)
C66 0.038(2) 0.051(3) 0.041(2) 0.015(2) 0.0163(19) 0.0089(19)
C67 0.035(2) 0.046(2) 0.035(2) 0.0194(19) 0.0136(18) 0.0074(18)
C68 0.034(2) 0.035(2) 0.032(2) 0.0137(17) 0.0068(17) 0.0074(17)
C69 0.0291(19) 0.030(2) 0.029(2) 0.0129(16) 0.0063(16) 0.0026(16)
C70 0.032(2) 0.033(2) 0.043(2) 0.0229(18) 0.0110(18) 0.0051(16)
C71 0.032(2) 0.043(2) 0.052(3) 0.026(2) 0.0139(19) 0.0063(18)
C72 0.047(3) 0.068(3) 0.076(3) 0.057(3) 0.019(2) 0.012(2)
C73 0.073(3) 0.038(3) 0.099(4) 0.036(3) 0.031(3) 0.011(2)
C74 0.074(3) 0.031(2) 0.075(3) 0.019(2) 0.029(3) 0.009(2)
C75 0.046(2) 0.032(2) 0.052(3) 0.016(2) 0.016(2) 0.0046(18)
C76 0.047(3) 0.061(3) 0.044(3) 0.030(2) 0.016(2) 0.007(2)
C77 0.070(5) 0.084(5) 0.035(5) 0.000(4) 0.024(4) -0.001(5)
C78 0.062(4) 0.042(6) 0.046(4) 0.021(5) 0.029(4) 0.009(4)
C77B 0.055(11) 0.085(13) 0.052(12) 0.020(10) 0.037(9) -0.016(10)
C78B 0.072(11) 0.058(14) 0.047(11) 0.033(10) 0.021(9) 0.003(11)
C79 0.069(3) 0.036(2) 0.039(2) 0.0045(19) 0.018(2) 0.005(2)
C80 0.080(4) 0.068(3) 0.064(3) 0.018(3) 0.039(3) 0.022(3)
C81 0.096(4) 0.051(3) 0.060(3) -0.002(2) 0.014(3) 0.007(3)
C82 0.035(2) 0.045(2) 0.037(2) 0.0249(19) 0.0152(18) 0.0146(18)
C83 0.040(2) 0.047(2) 0.051(3) 0.027(2) 0.026(2) 0.0149(19)
C84 0.052(3) 0.054(3) 0.082(4) 0.046(3) 0.037(3) 0.022(2)
C85 0.058(3) 0.091(4) 0.072(4) 0.061(3) 0.038(3) 0.038(3)
C86 0.057(3) 0.081(3) 0.046(3) 0.034(3) 0.022(2) 0.026(3)
C87 0.042(2) 0.053(3) 0.038(2) 0.023(2) 0.017(2) 0.014(2)
C88 0.043(2) 0.040(2) 0.066(3) 0.026(2) 0.023(2) 0.0014(19)
C89 0.051(3) 0.077(3) 0.087(4) 0.027(3) 0.014(3) 0.013(3)
C90 0.067(3) 0.047(3) 0.092(4) 0.024(3) 0.032(3) -0.001(2)
C91 0.055(3) 0.065(3) 0.031(2) 0.014(2) 0.002(2) 0.011(2)
C92 0.110(9) 0.074(6) 0.048(5) 0.014(4) 0.019(5) 0.026(5)
C93 0.059(5) 0.059(9) 0.089(8) 0.022(7) 0.011(4) -0.003(4)
C92B 0.091(15) 0.057(13) 0.069(13) -0.005(11) 0.027(11) 0.034(11)
C93B 0.054(12) 0.043(15) 0.083(14) 0.022(12) 0.009(10) 0.028(10)

loop_
_atom_type_symbol
_atom_type_description
_atom_type_scat_dispersion_real
_atom_type_scat_dispersion_imag
_atom_type_scat_source
C C 0.0033 0.0016 'International Tables Vol C Tables 4.2.6.8 and 6.1.1.4'
H H 0.0000 0.0000 'International Tables Vol C Tables 4.2.6.8 and 6.1.1.4'
N N 0.0061 0.0033 'International Tables Vol C Tables 4.2.6.8 and 6.1.1.4'
Si Si 0.0817 0.0704 'International Tables Vol C Tables 4.2.6.8 and 6.1.1.4'
Ni Ni 0.3393 1.1124 'International Tables Vol C Tables 4.2.6.8 and 6.1.1.4'
O O 0.0106 0.0060 'International Tables Vol C Tables 4.2.6.8 and 6.1.1.4'

loop_
_exptl_crystal_face_index_h
_exptl_crystal_face_index_k
_exptl_crystal_face_index_l
_exptl_crystal_face_perp_dist
0.00 -1.00 1.00 0.0670
0.00 1.00 -1.00 0.0440
1.00 0.00 -2.00 0.0840
-1.00 0.00 2.00 0.0770
0.00 2.00 1.00 0.0710
0.00 1.00 2.00 0.0820
1.00 1.00 -1.00 0.1110
-2.00 -1.00 1.00 0.1410
1.00 0.00 -1.00 0.0850
0.00 -1.00 0.00 0.0590
0.00 0.00 -1.00 0.0900
-1.00 1.00 0.00 0.0890
1.00 -2.00 0.00 0.0940
0.00 1.00 0.00 0.0680

loop_
_geom_angle_atom_site_label_1
_geom_angle_atom_site_label_2
_geom_angle_atom_site_label_3
_geom_angle
C13 Ni1 C1 80.06(14)
C13 Ni1 C20 80.77(14)
C1 Ni1 C20 159.29(14)
C13 Ni1 C45 154.14(14)
C1 Ni1 C45 98.44(14)
C20 Ni1 C45 102.22(14)
Si1 C45 Ni1 103.89(17)
Si1 C45 H45A 111.0
Ni1 C45 H45A 111.0
Si1 C45 H45B 111.0
Ni1 C45 H45B 111.0
H45A C45 H45B 109.0
C45 Si1 C47 113.9(5)
C45 Si1 C47B 119(2)
C45 Si1 C46 111.9(5)
C47 Si1 C46 104.6(3)
C45 Si1 C48B 107(2)
C47B Si1 C48B 106.0(9)
C45 Si1 C46B 112.4(18)
C47B Si1 C46B 105.5(9)
C48B Si1 C46B 106.4(9)
C45 Si1 C48 112.4(6)
C47 Si1 C48 105.4(3)
C46 Si1 C48 108.0(4)
Si1 C46 H46A 109.5
Si1 C46 H46B 109.5
H46A C46 H46B 109.5
Si1 C46 H46C 109.5
H46A C46 H46C 109.5
H46B C46 H46C 109.5
Si1 C47 H47A 109.5
Si1 C47 H47B 109.5
H47A C47 H47B 109.5
Si1 C47 H47C 109.5
H47A C47 H47C 109.5
H47B C47 H47C 109.5
Si1 C48 H48A 109.5
Si1 C48 H48B 109.5
H48A C48 H48B 109.5
Si1 C48 H48C 109.5
H48A C48 H48C 109.5
H48B C48 H48C 109.5
Si1 C46B H46D 109.5
Si1 C46B H46E 109.5
H46D C46B H46E 109.5
Si1 C46B H46F 109.5
H46D C46B H46F 109.5
H46E C46B H46F 109.5
Si1 C47B H47D 109.5
Si1 C47B H47E 109.5
H47D C47B H47E 109.5
Si1 C47B H47F 109.5
H47D C47B H47F 109.5
H47E C47B H47F 109.5
Si1 C48B H48D 109.5
Si1 C48B H48E 109.5
H48D C48B H48E 109.5
Si1 C48B H48F 109.5
H48D C48B H48F 109.5
H48E C48B H48F 109.5
C1 N1 C2 110.4(3)
C1 N1 C21 124.8(3)
C2 N1 C21 121.1(3)
C7 N2 C1 112.0(3)
C7 N2 C8 133.2(3)
C1 N2 C8 112.8(3)
C20 N3 C14 112.2(3)
C20 N3 C12 114.4(3)
C14 N3 C12 132.6(3)
C20 N4 C19 111.3(3)
C20 N4 C33 127.4(3)
C19 N4 C33 121.2(3)
N1 C1 N2 104.5(3)
N1 C1 Ni1 140.1(2)
N2 C1 Ni1 115.3(2)
C3 C2 C7 122.0(3)
C3 C2 N1 131.0(3)
C7 C2 N1 107.0(3)
C2 C3 C4 117.2(3)
C2 C3 H3A 121.4
C4 C3 H3A 121.4
C3 C4 C5 121.3(3)
C3 C4 H4A 119.3
C5 C4 H4A 119.3
C6 C5 C4 121.9(3)
C6 C5 H5A 119.0
C4 C5 H5A 119.0
C5 C6 C7 116.7(3)
C5 C6 H6A 121.6
C7 C6 H6A 121.6
N2 C7 C2 106.1(3)
N2 C7 C6 133.0(3)
C2 C7 C6 120.8(3)
C13 C8 C9 122.7(3)
C13 C8 N2 109.1(3)
C9 C8 N2 128.2(3)
C8 C9 C10 116.4(3)
C8 C9 H9A 121.8
C10 C9 H9A 121.8
C11 C10 C9 122.9(3)
C11 C10 H10A 118.5
C9 C10 H10A 118.5
C12 C11 C10 117.3(3)
C12 C11 H11A 121.3
C10 C11 H11A 121.3
C11 C12 C13 122.2(3)
C11 C12 N3 129.3(3)
C13 C12 N3 108.5(3)
C8 C13 C12 118.2(3)
C8 C13 Ni1 118.5(2)
C12 C13 Ni1 120.0(2)
C15 C14 C19 122.0(3)
C15 C14 N3 132.4(3)
C19 C14 N3 105.5(3)
C14 C15 C16 116.5(3)
C14 C15 H15A 121.8
C16 C15 H15A 121.8
C15 C16 C17 121.5(3)
C15 C16 H16A 119.3
C17 C16 H16A 119.3
C18 C17 C16 121.6(3)
C18 C17 H17A 119.2
C16 C17 H17A 119.2
C17 C18 C19 116.6(3)
C17 C18 H18A 121.7
C19 C18 H18A 121.7
C14 C19 C18 121.8(3)
C14 C19 N4 107.2(3)
C18 C19 N4 130.8(3)
N4 C20 N3 103.7(3)
N4 C20 Ni1 140.2(3)
N3 C20 Ni1 115.0(2)
C26 C21 C22 122.9(3)
C26 C21 N1 120.7(3)
C22 C21 N1 116.3(3)
C23 C22 C21 116.9(3)
C23 C22 C27 119.3(3)
C21 C22 C27 123.8(3)
C24 C23 C22 121.4(3)
C24 C23 H23A 119.3
C22 C23 H23A 119.3
C23 C24 C25 120.6(3)
C23 C24 H24A 119.7
C25 C24 H24A 119.7
C24 C25 C26 120.9(3)
C24 C25 H25A 119.5
C26 C25 H25A 119.5
C25 C26 C21 117.3(3)
C25 C26 C30 120.2(3)
C21 C26 C30 122.5(3)
C28 C27 C22 112.5(3)
C28 C27 C29 110.8(3)
C22 C27 C29 110.8(3)
C28 C27 H27A 107.5
C22 C27 H27A 107.5
C29 C27 H27A 107.5
C27 C28 H28A 109.5
C27 C28 H28B 109.5
H28A C28 H28B 109.5
C27 C28 H28C 109.5
H28A C28 H28C 109.5
H28B C28 H28C 109.5
C27 C29 H29A 109.5
C27 C29 H29B 109.5
H29A C29 H29B 109.5
C27 C29 H29C 109.5
H29A C29 H29C 109.5
H29B C29 H29C 109.5
C26 C30 C32 112.5(3)
C26 C30 C31 111.4(3)
C32 C30 C31 109.5(3)
C26 C30 H30A 107.8
C32 C30 H30A 107.8
C31 C30 H30A 107.8
C30 C31 H31A 109.5
C30 C31 H31B 109.5
H31A C31 H31B 109.5
C30 C31 H31C 109.5
H31A C31 H31C 109.5
H31B C31 H31C 109.5
C30 C32 H32A 109.5
C30 C32 H32B 109.5
H32A C32 H32B 109.5
C30 C32 H32C 109.5
H32A C32 H32C 109.5
H32B C32 H32C 109.5
C34 C33 C38 123.3(3)
C34 C33 N4 119.1(3)
C38 C33 N4 117.5(3)
C35 C34 C33 117.4(4)
C35 C34 C39 119.1(3)
C33 C34 C39 123.5(3)
C36 C35 C34 120.7(4)
C36 C35 H35A 119.6
C34 C35 H35A 119.6
C37 C36 C35 120.6(4)
C37 C36 H36A 119.7
C35 C36 H36A 119.7
C36 C37 C38 121.2(4)
C36 C37 H37A 119.4
C38 C37 H37A 119.4
C33 C38 C37 116.8(4)
C33 C38 C42 124.4(3)
C37 C38 C42 118.8(3)
C34 C39 C40 109.9(12)
C34 C39 C40B 112.0(12)
C34 C39 C41B 110.5(11)
C40B C39 C41B 110.9(17)
C34 C39 C41 112.0(11)
C40 C39 C41 113.6(15)
C34 C39 H39 107.0
C40 C39 H39 107.0
C41 C39 H39 107.0
C39 C40 H40A 109.5
C39 C40 H40B 109.5
H40A C40 H40B 109.5
C39 C40 H40C 109.5
H40A C40 H40C 109.5
H40B C40 H40C 109.5
C39 C41 H41A 109.5
C39 C41 H41B 109.5
H41A C41 H41B 109.5
C39 C41 H41C 109.5
H41A C41 H41C 109.5
H41B C41 H41C 109.5
C39 C40B H40D 109.5
C39 C40B H40E 109.5
H40D C40B H40E 109.5
C39 C40B H40F 109.5
H40D C40B H40F 109.5
H40E C40B H40F 109.5
C39 C41B H41D 109.5
C39 C41B H41E 109.5
H41D C41B H41E 109.5
C39 C41B H41F 109.5
H41D C41B H41F 109.5
H41E C41B H41F 109.5
C38 C42 C44 111.6(4)
C38 C42 C43 112.0(3)
C44 C42 C43 109.6(3)
C38 C42 H42A 107.8
C44 C42 H42A 107.8
C43 C42 H42A 107.8
C42 C43 H43A 109.5
C42 C43 H43B 109.5
H43A C43 H43B 109.5
C42 C43 H43C 109.5
H43A C43 H43C 109.5
H43B C43 H43C 109.5
C42 C44 H44A 109.5
C42 C44 H44B 109.5
H44A C44 H44B 109.5
C42 C44 H44C 109.5
H44A C44 H44C 109.5
H44B C44 H44C 109.5
C62 Ni2 C69 79.53(14)
C62 Ni2 C50 80.46(14)
C69 Ni2 C50 157.46(14)
C62 Ni2 C94 160.41(15)
C69 Ni2 C94 100.49(14)
C50 Ni2 C94 101.84(14)
Si2 C94 Ni2 106.06(16)
Si2 C94 H94A 110.5
Ni2 C94 H94A 110.5
Si2 C94 H94B 110.5
Ni2 C94 H94B 110.5
H94A C94 H94B 108.7
C94 Si2 C97 114.05(19)
C94 Si2 C95 111.37(17)
C97 Si2 C95 103.6(2)
C94 Si2 C96 112.1(2)
C97 Si2 C96 107.2(2)
C95 Si2 C96 108.1(2)
Si2 C95 H95A 109.5
Si2 C95 H95B 109.5
H95A C95 H95B 109.5
Si2 C95 H95C 109.5
H95A C95 H95C 109.5
H95B C95 H95C 109.5
Si2 C96 H96A 109.5
Si2 C96 H96B 109.5
H96A C96 H96B 109.5
Si2 C96 H96C 109.5
H96A C96 H96C 109.5
H96B C96 H96C 109.5
Si2 C97 H97A 109.5
Si2 C97 H97B 109.5
H97A C97 H97B 109.5
Si2 C97 H97C 109.5
H97A C97 H97C 109.5
H97B C97 H97C 109.5
C50 N5 C51 111.3(3)
C50 N5 C70 127.6(3)
C51 N5 C70 120.7(3)
C56 N6 C50 112.3(3)
C56 N6 C57 132.8(3)
C50 N6 C57 114.2(3)
C63 N7 C69 111.8(3)
C63 N7 C61 131.8(3)
C69 N7 C61 112.9(3)
C69 N8 C68 111.6(3)
C69 N8 C82 126.1(3)
C68 N8 C82 119.2(3)
N5 C50 N6 103.4(3)
N5 C50 Ni2 140.6(2)
N6 C50 Ni2 114.8(2)
C52 C51 C56 122.2(3)
C52 C51 N5 130.9(3)
C56 C51 N5 106.8(3)
C51 C52 C53 116.3(3)
C51 C52 H52A 121.8
C53 C52 H52A 121.8
C54 C53 C52 121.6(3)
C54 C53 H53A 119.2
C52 C53 H53A 119.2
C55 C54 C53 122.1(3)
C55 C54 H54A 118.9
C53 C54 H54A 118.9
C54 C55 C56 116.3(3)
C54 C55 H55A 121.8
C56 C55 H55A 121.8
C51 C56 N6 105.9(3)
C51 C56 C55 121.3(3)
N6 C56 C55 132.8(3)
C58 C57 C62 123.3(3)
C58 C57 N6 128.4(3)
C62 C57 N6 108.3(3)
C57 C58 C59 116.3(3)
C57 C58 H58A 121.9
C59 C58 H58A 121.9
C58 C59 C60 123.4(3)
C58 C59 H59A 118.3
C60 C59 H59A 118.3
C61 C60 C59 116.6(3)
C61 C60 H60A 121.7
C59 C60 H60A 121.7
C62 C61 C60 123.1(3)
C62 C61 N7 108.3(3)
C60 C61 N7 128.6(3)
C61 C62 C57 117.4(3)
C61 C62 Ni2 120.1(2)
C57 C62 Ni2 120.5(2)
N7 C63 C68 106.3(3)
N7 C63 C64 133.9(3)
C68 C63 C64 119.8(3)
C65 C64 C63 117.3(3)
C65 C64 H64A 121.4
C63 C64 H64A 121.4
C64 C65 C66 121.9(4)
C64 C65 H65A 119.1
C66 C65 H65A 119.1
C67 C66 C65 121.3(4)
C67 C66 H66A 119.4
C65 C66 H66A 119.4
C68 C67 C66 116.9(3)
C68 C67 H67A 121.6
C66 C67 H67A 121.6
C67 C68 C63 122.9(3)
C67 C68 N8 130.8(3)
C63 C68 N8 106.1(3)
N8 C69 N7 104.1(3)
N8 C69 Ni2 139.2(2)
N7 C69 Ni2 116.1(2)
C71 C70 C75 122.7(3)
C71 C70 N5 119.4(3)
C75 C70 N5 117.8(3)
C70 C71 C72 116.8(4)
C70 C71 C76 121.4(3)
C72 C71 C76 121.8(4)
C73 C72 C71 121.0(4)
C73 C72 H72A 119.5
C71 C72 H72A 119.5
C74 C73 C72 120.8(4)
C74 C73 H73A 119.6
C72 C73 H73A 119.6
C73 C74 C75 120.9(4)
C73 C74 H74A 119.6
C75 C74 H74A 119.6
C74 C75 C70 117.8(4)
C74 C75 C79 116.9(4)
C70 C75 C79 125.3(3)
C71 C76 C77 107.3(7)
C71 C76 C77B 122(2)
C71 C76 C78 110.2(7)
C77 C76 C78 114.7(10)
C71 C76 C78B 132(2)
C77B C76 C78B 88(3)
C71 C76 H76A 108.1
C77 C76 H76A 108.1
C78 C76 H76A 108.1
C76 C77 H77A 109.5
C76 C77 H77B 109.5
H77A C77 H77B 109.5
C76 C77 H77C 109.5
H77A C77 H77C 109.5
H77B C77 H77C 109.5
C76 C78 H78A 109.5
C76 C78 H78B 109.5
H78A C78 H78B 109.5
C76 C78 H78C 109.5
H78A C78 H78C 109.5
H78B C78 H78C 109.5
C76 C77B H77D 109.5
C76 C77B H77E 109.5
H77D C77B H77E 109.5
C76 C77B H77F 109.5
H77D C77B H77F 109.5
H77E C77B H77F 109.5
C76 C78B H78D 109.5
C76 C78B H78E 109.5
H78D C78B H78E 109.5
C76 C78B H78F 109.5
H78D C78B H78F 109.5
H78E C78B H78F 109.5
C81 C79 C75 112.6(3)
C81 C79 C80 109.3(4)
C75 C79 C80 111.8(3)
C81 C79 H79A 107.6
C75 C79 H79A 107.6
C80 C79 H79A 107.6
C79 C80 H80A 109.5
C79 C80 H80B 109.5
H80A C80 H80B 109.5
C79 C80 H80C 109.5
H80A C80 H80C 109.5
H80B C80 H80C 109.5
C79 C81 H81A 109.5
C79 C81 H81B 109.5
H81A C81 H81B 109.5
C79 C81 H81C 109.5
H81A C81 H81C 109.5
H81B C81 H81C 109.5
C83 C82 C87 124.1(3)
C83 C82 N8 119.8(3)
C87 C82 N8 116.0(3)
C82 C83 C84 116.5(4)
C82 C83 C88 122.5(3)
C84 C83 C88 121.0(4)
C85 C84 C83 120.4(4)
C85 C84 H84A 119.8
C83 C84 H84A 119.8
C86 C85 C84 121.4(4)
C86 C85 H85A 119.3
C84 C85 H85A 119.3
C85 C86 C87 121.3(4)
C85 C86 H86A 119.4
C87 C86 H86A 119.4
C86 C87 C82 116.3(4)
C86 C87 C91 120.4(4)
C82 C87 C91 123.2(3)
C83 C88 C90 114.0(3)
C83 C88 C89 111.3(3)
C90 C88 C89 110.0(3)
C83 C88 H88A 107.1
C90 C88 H88A 107.1
C89 C88 H88A 107.1
C88 C89 H89A 109.5
C88 C89 H89B 109.5
H89A C89 H89B 109.5
C88 C89 H89C 109.5
H89A C89 H89C 109.5
H89B C89 H89C 109.5
C88 C90 H90A 109.5
C88 C90 H90B 109.5
H90A C90 H90B 109.5
C88 C90 H90C 109.5
H90A C90 H90C 109.5
H90B C90 H90C 109.5
C87 C91 C93 109.5(8)
C87 C91 C93B 122(2)
C87 C91 C92B 109(2)
C93B C91 C92B 91(4)
C87 C91 C92 112.6(6)
C93 C91 C92 115.4(13)
C87 C91 H91A 106.2
C93 C91 H91A 106.2
C92 C91 H91A 106.2
C91 C92 H92A 109.5
C91 C92 H92B 109.5
H92A C92 H92B 109.5
C91 C92 H92C 109.5
H92A C92 H92C 109.5
H92B C92 H92C 109.5
C91 C93 H93A 109.5
C91 C93 H93B 109.5
H93A C93 H93B 109.5
C91 C93 H93C 109.5
H93A C93 H93C 109.5
H93B C93 H93C 109.5
C91 C92B H92D 109.5
C91 C92B H92E 109.5
H92D C92B H92E 109.5
C91 C92B H92F 109.5
H92D C92B H92F 109.5
H92E C92B H92F 109.5
C91 C93B H93D 109.5
C91 C93B H93E 109.5
H93D C93B H93E 109.5
C91 C93B H93F 109.5
H93D C93B H93F 109.5
H93E C93B H93F 109.5

loop_
_geom_bond_atom_site_label_1
_geom_bond_atom_site_label_2
_geom_bond_distance
Ni1 C13 1.859(3)
Ni1 C1 1.879(3)
Ni1 C20 1.908(3)
Ni1 C45 1.950(3)
C45 Si1 1.845(4)
C45 H45A 0.9900
C45 H45B 0.9900
Si1 C47 1.867(5)
Si1 C47B 1.869(8)
Si1 C46 1.870(5)
Si1 C48B 1.870(8)
Si1 C46B 1.870(8)
Si1 C48 1.872(5)
C46 H46A 0.9800
C46 H46B 0.9800
C46 H46C 0.9800
C47 H47A 0.9800
C47 H47B 0.9800
C47 H47C 0.9800
C48 H48A 0.9800
C48 H48B 0.9800
C48 H48C 0.9800
C46B H46D 0.9800
C46B H46E 0.9800
C46B H46F 0.9800
C47B H47D 0.9800
C47B H47E 0.9800
C47B H47F 0.9800
C48B H48D 0.9800
C48B H48E 0.9800
C48B H48F 0.9800
N1 C1 1.372(4)
N1 C2 1.409(4)
N1 C21 1.432(4)
N2 C7 1.381(4)
N2 C1 1.382(4)
N2 C8 1.421(4)
N3 C20 1.384(4)
N3 C14 1.388(4)
N3 C12 1.423(4)
N4 C20 1.365(4)
N4 C19 1.396(4)
N4 C33 1.450(4)
C2 C3 1.366(5)
C2 C7 1.383(4)
C3 C4 1.371(5)
C3 H3A 0.9500
C4 C5 1.383(5)
C4 H4A 0.9500
C5 C6 1.369(5)
C5 H5A 0.9500
C6 C7 1.390(4)
C6 H6A 0.9500
C8 C13 1.367(4)
C8 C9 1.383(4)
C9 C10 1.389(5)
C9 H9A 0.9500
C10 C11 1.380(5)
C10 H10A 0.9500
C11 C12 1.375(5)
C11 H11A 0.9500
C12 C13 1.376(4)
C14 C15 1.378(5)
C14 C19 1.378(4)
C15 C16 1.379(5)
C15 H15A 0.9500
C16 C17 1.396(5)
C16 H16A 0.9500
C17 C18 1.373(5)
C17 H17A 0.9500
C18 C19 1.382(4)
C18 H18A 0.9500
C21 C26 1.393(5)
C21 C22 1.400(5)
C22 C23 1.390(5)
C22 C27 1.517(5)
C23 C24 1.364(5)
C23 H23A 0.9500
C24 C25 1.379(5)
C24 H24A 0.9500
C25 C26 1.388(5)
C25 H25A 0.9500
C26 C30 1.512(5)
C27 C28 1.515(5)
C27 C29 1.523(5)
C27 H27A 1.0000
C28 H28A 0.9800
C28 H28B 0.9800
C28 H28C 0.9800
C29 H29A 0.9800
C29 H29B 0.9800
C29 H29C 0.9800
C30 C32 1.516(5)
C30 C31 1.519(5)
C30 H30A 1.0000
C31 H31A 0.9800
C31 H31B 0.9800
C31 H31C 0.9800
C32 H32A 0.9800
C32 H32B 0.9800
C32 H32C 0.9800
C33 C34 1.382(5)
C33 C38 1.386(5)
C34 C35 1.382(5)
C34 C39 1.500(5)
C35 C36 1.372(6)
C35 H35A 0.9500
C36 C37 1.363(6)
C36 H36A 0.9500
C37 C38 1.387(5)
C37 H37A 0.9500
C38 C42 1.506(5)
C39 C40 1.528(7)
C39 C40B 1.529(8)
C39 C41B 1.533(8)
C39 C41 1.534(7)
C39 H39 1.0000
C40 H40A 0.9800
C40 H40B 0.9800
C40 H40C 0.9800
C41 H41A 0.9800
C41 H41B 0.9800
C41 H41C 0.9800
C40B H40D 0.9800
C40B H40E 0.9800
C40B H40F 0.9800
C41B H41D 0.9800
C41B H41E 0.9800
C41B H41F 0.9800
C42 C44 1.525(5)
C42 C43 1.534(5)
C42 H42A 1.0000
C43 H43A 0.9800
C43 H43B 0.9800
C43 H43C 0.9800
C44 H44A 0.9800
C44 H44B 0.9800
C44 H44C 0.9800
Ni2 C62 1.855(3)
Ni2 C69 1.896(3)
Ni2 C50 1.930(3)
Ni2 C94 1.962(3)
C94 Si2 1.839(4)
C94 H94A 0.9900
C94 H94B 0.9900
Si2 C97 1.860(5)
Si2 C95 1.869(4)
Si2 C96 1.878(5)
C95 H95A 0.9800
C95 H95B 0.9800
C95 H95C 0.9800
C96 H96A 0.9800
C96 H96B 0.9800
C96 H96C 0.9800
C97 H97A 0.9800
C97 H97B 0.9800
C97 H97C 0.9800
N5 C50 1.368(4)
N5 C51 1.402(4)
N5 C70 1.440(4)
N6 C56 1.382(4)
N6 C50 1.390(4)
N6 C57 1.423(4)
N7 C63 1.374(4)
N7 C69 1.384(4)
N7 C61 1.428(4)
N8 C69 1.358(4)
N8 C68 1.396(4)
N8 C82 1.442(4)
C51 C52 1.376(5)
C51 C56 1.381(5)
C52 C53 1.387(5)
C52 H52A 0.9500
C53 C54 1.380(5)
C53 H53A 0.9500
C54 C55 1.374(5)
C54 H54A 0.9500
C55 C56 1.393(4)
C55 H55A 0.9500
C57 C58 1.372(4)
C57 C62 1.386(4)
C58 C59 1.389(5)
C58 H58A 0.9500
C59 C60 1.392(5)
C59 H59A 0.9500
C60 C61 1.376(4)
C60 H60A 0.9500
C61 C62 1.372(5)
C63 C68 1.391(4)
C63 C64 1.392(5)
C64 C65 1.376(5)
C64 H64A 0.9500
C65 C66 1.387(5)
C65 H65A 0.9500
C66 C67 1.374(5)
C66 H66A 0.9500
C67 C68 1.371(5)
C67 H67A 0.9500
C70 C71 1.383(5)
C70 C75 1.400(5)
C71 C72 1.402(5)
C71 C76 1.493(5)
C72 C73 1.379(6)
C72 H72A 0.9500
C73 C74 1.355(6)
C73 H73A 0.9500
C74 C75 1.387(5)
C74 H74A 0.9500
C75 C79 1.521(5)
C76 C77 1.543(6)
C76 C77B 1.543(9)
C76 C78 1.544(5)
C76 C78B 1.545(8)
C76 H76A 1.0000
C77 H77A 0.9800
C77 H77B 0.9800
C77 H77C 0.9800
C78 H78A 0.9800
C78 H78B 0.9800
C78 H78C 0.9800
C77B H77D 0.9800
C77B H77E 0.9800
C77B H77F 0.9800
C78B H78D 0.9800
C78B H78E 0.9800
C78B H78F 0.9800
C79 C81 1.515(6)
C79 C80 1.533(6)
C79 H79A 1.0000
C80 H80A 0.9800
C80 H80B 0.9800
C80 H80C 0.9800
C81 H81A 0.9800
C81 H81B 0.9800
C81 H81C 0.9800
C82 C83 1.389(5)
C82 C87 1.395(5)
C83 C84 1.399(5)
C83 C88 1.501(5)
C84 C85 1.371(6)
C84 H84A 0.9500
C85 C86 1.362(6)
C85 H85A 0.9500
C86 C87 1.388(5)
C86 H86A 0.9500
C87 C91 1.499(5)
C88 C90 1.518(5)
C88 C89 1.531(6)
C88 H88A 1.0000
C89 H89A 0.9800
C89 H89B 0.9800
C89 H89C 0.9800
C90 H90A 0.9800
C90 H90B 0.9800
C90 H90C 0.9800
C91 C93 1.535(6)
C91 C93B 1.536(9)
C91 C92B 1.539(9)
C91 C92 1.540(6)
C91 H91A 1.0000
C92 H92A 0.9800
C92 H92B 0.9800
C92 H92C 0.9800
C93 H93A 0.9800
C93 H93B 0.9800
C93 H93C 0.9800
C92B H92D 0.9800
C92B H92E 0.9800
C92B H92F 0.9800
C93B H93D 0.9800
C93B H93E 0.9800
C93B H93F 0.9800

loop_
_platon_squeeze_void_nr
_platon_squeeze_void_average_x
_platon_squeeze_void_average_y
_platon_squeeze_void_average_z
_platon_squeeze_void_volume
_platon_squeeze_void_count_electrons
_platon_squeeze_void_content
1 0.500 0.500 1.000 751 178 ' '
